data_4127748
loop_
_publ_author_name
'Gautier, Romain'
'Paris, Michael'
'Massuyeau, Florian'

_publ_section_title
;
 Exciton Self-Trapping in Hybrid Lead Halides: Role of Halogen.
;
_journal_issue 32
_journal_name_full 'Journal of the American Chemical Society'
_journal_page_first 12619
_journal_page_last 12623
_journal_paper_doi 10.1021/jacs.9b04262
_journal_volume 141
_journal_year 2019
_chemical_formula_moiety '1.54(Cl1.3 Pb0.33)'
_chemical_formula_sum 'Cl2 Pb0.5'
_chemical_formula_weight 174.49
_space_group_crystal_system tetragonal
_space_group_IT_number 113
_space_group_name_Hall 'P -4 2ab'
_space_group_name_H-M_alt 'P -4 21 m'
_symmetry_space_group_name_Hall 'P -4 2ab'
_symmetry_space_group_name_H-M 'P -4 21 m'
_atom_sites_solution_primary dual
_audit_creation_date 2018-03-15
_audit_creation_method
;
Olex2 1.2
(compiled 2017.08.10 svn.r3458 for OlexSys, GUI svn.r5381)
;
_cell_angle_alpha 90
_cell_angle_beta 90
_cell_angle_gamma 90
_cell_formula_units_Z 8
_cell_length_a 15.541(2)
_cell_length_b 15.541(2)
_cell_length_c 5.7821(12)
_cell_measurement_temperature 273(2)
_cell_volume 1396.5(4)
_computing_molecular_graphics 'Olex2 (Dolomanov et al., 2009)'
_computing_publication_material 'Olex2 (Dolomanov et al., 2009)'
_computing_structure_refinement 'ShelXL (Sheldrick, 2015)'
_computing_structure_solution 'ShelXT (Sheldrick, 2015)'
_diffrn_ambient_temperature 273.15
_diffrn_measured_fraction_theta_full 0.972
_diffrn_measured_fraction_theta_max 0.973
_diffrn_measurement_device_type 'Bruker APEX-II CCD'
_diffrn_measurement_method '\w scans'
_diffrn_radiation_monochromator graphite
_diffrn_radiation_type MoK\a
_diffrn_radiation_wavelength 0.71073
_diffrn_reflns_av_R_equivalents 0.1230
_diffrn_reflns_av_unetI/netI 0.0527
_diffrn_reflns_Laue_measured_fraction_full 0.972
_diffrn_reflns_Laue_measured_fraction_max 0.973
_diffrn_reflns_limit_h_max 19
_diffrn_reflns_limit_h_min -19
_diffrn_reflns_limit_k_max 19
_diffrn_reflns_limit_k_min -19
_diffrn_reflns_limit_l_max 7
_diffrn_reflns_limit_l_min -7
_diffrn_reflns_number 15226
_diffrn_reflns_point_group_measured_fraction_full 0.974
_diffrn_reflns_point_group_measured_fraction_max 0.976
_diffrn_reflns_theta_full 25.242
_diffrn_reflns_theta_max 26.434
_diffrn_reflns_theta_min 6.462
_diffrn_standards_number 0
_exptl_absorpt_coefficient_mu 12.778
_exptl_absorpt_correction_T_max 0.7454
_exptl_absorpt_correction_T_min 0.3823
_exptl_absorpt_correction_type multi-scan
_exptl_absorpt_process_details
;
SADABS-2008/1 (Bruker,2008) was used for absorption correction.
wR2(int) was 0.1557 before and 0.1152 after correction.
The Ratio of minimum to maximum transmission is 0.5129.
The \l/2 correction factor is 0.0015.
;
_exptl_crystal_colour 'clear light colourless'
_exptl_crystal_colour_lustre clear
_exptl_crystal_colour_modifier light
_exptl_crystal_colour_primary colourless
_exptl_crystal_density_diffrn 1.660
_exptl_crystal_description needle
_exptl_crystal_F_000 600
_refine_diff_density_max 4.506
_refine_diff_density_min -2.900
_refine_diff_density_rms 0.472
_refine_ls_abs_structure_details
;
 Flack x determined using 379 quotients [(I+)-(I-)]/[(I+)+(I-)]
 (Parsons, Flack and Wagner, Acta Cryst. B69 (2013) 249-259).
;
_refine_ls_abs_structure_Flack 0.43(7)
_refine_ls_extinction_method none
_refine_ls_goodness_of_fit_ref 1.199
_refine_ls_hydrogen_treatment undef
_refine_ls_matrix_type full
_refine_ls_number_parameters 56
_refine_ls_number_reflns 1485
_refine_ls_number_restraints 0
_refine_ls_restrained_S_all 1.199
_refine_ls_R_factor_all 0.1308
_refine_ls_R_factor_gt 0.1064
_refine_ls_shift/su_max 0.299
_refine_ls_shift/su_mean 0.050
_refine_ls_structure_factor_coef Fsqd
_refine_ls_weighting_details 'w=1/[\s^2^(Fo^2^)+(0.1385P)^2^+35.9475P] where P=(Fo^2^+2Fc^2^)/3'
_refine_ls_weighting_scheme calc
_refine_ls_wR_factor_gt 0.2611
_refine_ls_wR_factor_ref 0.2916
_reflns_Friedel_coverage 0.711
_reflns_Friedel_fraction_full 0.978
_reflns_Friedel_fraction_max 0.979
_reflns_number_gt 1164
_reflns_number_total 1485
_reflns_threshold_expression 'I > 2\s(I)'
_cod_data_source_file ja9b04262_si_001.cif
_cod_data_source_block aa
_cod_original_cell_volume 1396.5(5)
_cod_original_formula_sum 'Cl2 Pb0.50'
_cod_database_code 4127748
_shelx_shelxl_version_number 2016/4
_shelx_space_group_comment
;
The symmetry employed for this shelxl refinement is uniquely defined
by the following loop, which should always be used as a source of
symmetry information in preference to the above space-group names.
They are only intended as comments.
;
_olex2_refinement_description
;
1. Others
 Sof(Cl08)=1-FVAR(1)
 Sof(Pb02)=Sof(Cl06)=Sof(Cl07)=0.5*(1-FVAR(2))
 Sof(Pb01)=Sof(Cl03)=Sof(Cl05)=0.5*FVAR(2)
 Sof(Cl04)=FVAR(1)
;
_olex2_submission_special_instructions 'No special instructions were received'

loop_
_space_group_symop_operation_xyz
'x, y, z'
'-x, -y, z'
'y, -x, -z'
'-y, x, -z'
'-x+1/2, y+1/2, -z'
'x+1/2, -y+1/2, -z'
'-y+1/2, -x+1/2, z'
'y+1/2, x+1/2, z'

loop_
_atom_site_label
_atom_site_type_symbol
_atom_site_fract_x
_atom_site_fract_y
_atom_site_fract_z
_atom_site_U_iso_or_equiv
_atom_site_adp_type
_atom_site_occupancy
_atom_site_site_symmetry_order
_atom_site_calc_flag
_atom_site_refinement_flags_posn
_atom_site_refinement_flags_adp
_atom_site_refinement_flags_occupancy
_atom_site_disorder_assembly
_atom_site_disorder_group
Pb01 Pb 0.09970(10) 0.40030(10) 0.5682(6) 0.0282(7) Uani 0.650(5) 2 d S T P A 1
Pb02 Pb 0.0999(3) 0.4001(3) 0.2938(14) 0.044(2) Uani 0.350(5) 2 d S T P A 2
Cl03 Cl 0.0954(6) 0.5954(6) 0.566(3) 0.033(3) Uani 0.650(5) 2 d S T P A 1
Cl04 Cl 0.2761(6) 0.4033(8) 0.567(3) 0.040(2) Uani 0.650(5) 1 d . . . A 1
Cl05 Cl 0.0946(6) 0.4054(6) 0.069(3) 0.033(3) Uani 0.650(5) 2 d S T P A 1
Cl06 Cl 0.0974(16) 0.4026(16) 0.805(6) 0.043(9) Uani 0.350(5) 2 d S T P A 2
Cl07 Cl 0.097(2) 0.597(2) 0.284(9) 0.063(11) Uani 0.350(5) 2 d S T P A 2
Cl08 Cl 0.2760(19) 0.402(2) 0.291(6) 0.061(8) Uani 0.350(5) 1 d . . . A 2

loop_
_atom_site_aniso_label
_atom_site_aniso_U_11
_atom_site_aniso_U_22
_atom_site_aniso_U_33
_atom_site_aniso_U_23
_atom_site_aniso_U_13
_atom_site_aniso_U_12
Pb01 0.0323(8) 0.0323(8) 0.0199(10) -0.0009(11) 0.0009(11) 0.0021(10)
Pb02 0.038(2) 0.038(2) 0.056(4) -0.001(2) 0.001(2) 0.004(4)
Cl03 0.040(4) 0.040(4) 0.020(5) -0.001(7) -0.001(7) -0.005(7)
Cl04 0.033(4) 0.050(5) 0.037(5) 0.001(9) 0.004(6) 0.002(4)
Cl05 0.037(4) 0.037(4) 0.024(5) -0.012(6) 0.012(6) -0.006(5)
Cl06 0.049(14) 0.049(14) 0.030(15) -0.013(9) 0.013(9) 0.03(2)
Cl07 0.048(14) 0.048(14) 0.09(3) -0.005(17) -0.005(17) 0.01(2)
Cl08 0.047(15) 0.066(18) 0.072(19) 0.004(18) 0.004(14) -0.003(14)

loop_
_atom_type_symbol
_atom_type_description
_atom_type_scat_dispersion_real
_atom_type_scat_dispersion_imag
_atom_type_scat_source
Cl Cl 0.1484 0.1585 'International Tables Vol C Tables 4.2.6.8 and 6.1.1.4'
Pb Pb -3.3944 10.1111 'International Tables Vol C Tables 4.2.6.8 and 6.1.1.4'

loop_
_geom_angle_atom_site_label_1
_geom_angle_atom_site_label_2
_geom_angle_atom_site_label_3
_geom_angle
_geom_angle_site_symmetry_1
_geom_angle_site_symmetry_3
PB01a CL05a Pb01 175.5(6) . 1_554
PB01a CL03a Pb01 92.5(4) . 2_565
PB02b CL07b Pb02 91.6(12) 2_565 .
PB02b CL06b Pb02 177.8(16) 1_556 .
CL05a PB01a Cl03 88.1(4) . .
CL05a PB01a Cl03 88.1(4) . 2_565
CL04a PB01a Cl03 177.7(3) . 2_565
CL05a PB01a Cl03 88.7(4) 1_556 .
CL05a PB01a Cl03 88.7(4) 1_556 2_565
CL04a PB01a Cl03 90.3(3) . .
CL04a PB01a Cl03 177.7(3) 7 .
CL03a PB01a Cl03 87.5(4) 2_565 .
CL04a PB01a Cl03 90.3(3) 7 2_565
CL04a PB01a Cl04 92.0(5) . 7
CL04a PB01a Cl05 91.4(4) . .
CL04a PB01a Cl05 91.7(4) . 1_556
CL04a PB01a Cl05 91.4(4) 7 .
CL05a PB01a Cl05 175.5(6) . 1_556
CL04a PB01a Cl05 91.7(4) 7 1_556
CL08b PB02b Cl06 91.1(9) . .
CL06b PB02b Cl06 177.8(16) 1_554 .
CL08b PB02b Cl06 91.2(9) 7 .
CL08b PB02b Cl06 90.4(10) . 1_554
CL08b PB02b Cl06 90.5(10) 7 1_554
CL08b PB02b Cl07 178.0(11) . 2_565
CL08b PB02b Cl07 90.2(11) . .
CL07b PB02b Cl07 88.4(12) 2_565 .
CL06b PB02b Cl07 90.3(12) . .
CL08b PB02b Cl07 178.0(11) 7 .
CL06b PB02b Cl07 88.1(12) 1_554 .
CL06b PB02b Cl07 90.3(12) . 2_565
CL06b PB02b Cl07 88.1(12) 1_554 2_565
CL08b PB02b Cl07 90.3(11) 7 2_565
CL08b PB02b Cl08 91.1(16) 7 .

loop_
_geom_bond_atom_site_label_1
_geom_bond_atom_site_label_2
_geom_bond_distance
_geom_bond_site_symmetry_2
CL05a Pb01 2.90(2) 1_554
CL03a Pb01 3.033(9) 2_565
CL06b Pb02 2.82(4) 1_556
CL07b Pb02 3.06(3) 2_565
PB01a Cl03 3.033(9) .
PB01a Cl03 3.033(9) 2_565
PB01a Cl04 2.742(9) .
PB01a Cl04 2.743(9) 7
PB01a Cl05 2.90(2) 1_556
PB01a Cl05 2.89(2) .
PB02b Cl06 2.96(4) .
PB02b Cl06 2.82(4) 1_554
PB02b Cl07 3.06(3) .
PB02b Cl07 3.06(3) 2_565
PB02b Cl08 2.74(3) 7
PB02b Cl08 2.74(3) .
